data_2018121
loop_
_publ_author_name
'Grigoriev, Mikhail S.'
'Fedosseev, Alexandre M.'

_publ_section_title
;
 Sodium tris(acetato-\k^2^<i>O</i>,<i>O</i>')dioxidoamericate(VI) and
 guanidinium
 tris(cyclopropanecarboxylato-\k^2^<i>O</i>,<i>O</i>')dioxidoamericate(VI)
;
_journal_coeditor_code YF3001
_journal_issue 6
_journal_name_full 'Acta Crystallographica Section C'
_journal_page_first m205
_journal_page_last m207
_journal_paper_doi 10.1107/S010827011101701X
_journal_volume 67
_journal_year 2011
_chemical_formula_iupac '(C H6 N3) [Am (C4 H5 O2)3 O2]'
_chemical_formula_moiety 'C H6 N3 +, C12 H15 Am O8 -'
_chemical_formula_sum 'C13 H21 Am N3 O8'
_chemical_formula_weight 590.33
_chemical_name_systematic
;
guanidinium
tris(cyclopropanecarboxylato-\k^2^<i>O</i>,<i>O</i>')dioxidoamericate(VI)
;
_space_group_IT_number 14
_symmetry_cell_setting monoclinic
_symmetry_space_group_name_Hall '-P 2yn'
_symmetry_space_group_name_H-M 'P 1 21/n 1'
_atom_sites_solution_hydrogens geom
_atom_sites_solution_primary direct
_atom_sites_solution_secondary difmap
_audit_creation_method SHELXL-97
_cell_angle_alpha 90.00
_cell_angle_beta 92.927(2)
_cell_angle_gamma 90.00
_cell_formula_units_Z 4
_cell_length_a 9.5421(3)
_cell_length_b 13.2830(4)
_cell_length_c 14.2737(4)
_cell_measurement_reflns_used 3266
_cell_measurement_temperature 100(2)
_cell_measurement_theta_max 24.76
_cell_measurement_theta_min 2.94
_cell_volume 1806.80(9)
_computing_cell_refinement 'SAINT-Plus (Bruker, 1998)'
_computing_data_collection 'APEX2 (Bruker, 2006)'
_computing_data_reduction 'SAINT-Plus (Bruker, 1998)'
_computing_molecular_graphics 'SHELXTL (Sheldrick, 2008)'
_computing_publication_material 'SHELXTL (Sheldrick, 2008)'
_computing_structure_refinement 'SHELXL97 (Sheldrick, 2008)'
_computing_structure_solution 'SHELXS97 (Sheldrick, 2008)'
_diffrn_ambient_temperature 100(2)
_diffrn_measured_fraction_theta_full 0.991
_diffrn_measured_fraction_theta_max 0.991
_diffrn_measurement_device_type 'Bruker Kappa APEXII area-detector'
_diffrn_measurement_method '\w and \f'
_diffrn_radiation_monochromator graphite
_diffrn_radiation_source 'fine-focus sealed tube'
_diffrn_radiation_type MoK\a
_diffrn_radiation_wavelength 0.71073
_diffrn_reflns_av_R_equivalents 0.0879
_diffrn_reflns_av_sigmaI/netI 0.0701
_diffrn_reflns_limit_h_max 13
_diffrn_reflns_limit_h_min -12
_diffrn_reflns_limit_k_max 18
_diffrn_reflns_limit_k_min -18
_diffrn_reflns_limit_l_max 20
_diffrn_reflns_limit_l_min -19
_diffrn_reflns_number 26314
_diffrn_reflns_theta_full 29.99
_diffrn_reflns_theta_max 29.99
_diffrn_reflns_theta_min 4.54
_diffrn_standards_number 0
_exptl_absorpt_coefficient_mu 4.291
_exptl_absorpt_correction_T_max 0.924
_exptl_absorpt_correction_T_min 0.712
_exptl_absorpt_correction_type multi-scan
_exptl_absorpt_process_details '(SADABS; Sheldrick, 2004)'
_exptl_crystal_colour 'light brown--yellow'
_exptl_crystal_density_diffrn 2.170
_exptl_crystal_density_method 'not measured'
_exptl_crystal_description plate
_exptl_crystal_F_000 1116
_exptl_crystal_size_max 0.14
_exptl_crystal_size_mid 0.06
_exptl_crystal_size_min 0.02
_refine_diff_density_max 1.270
_refine_diff_density_min -1.156
_refine_ls_extinction_method none
_refine_ls_goodness_of_fit_ref 0.998
_refine_ls_hydrogen_treatment constr
_refine_ls_matrix_type full
_refine_ls_number_parameters 226
_refine_ls_number_reflns 5218
_refine_ls_number_restraints 0
_refine_ls_restrained_S_all 0.998
_refine_ls_R_factor_all 0.0632
_refine_ls_R_factor_gt 0.0343
_refine_ls_shift/su_max 0.001
_refine_ls_shift/su_mean 0.000
_refine_ls_structure_factor_coef Fsqd
_refine_ls_weighting_details 'calc w=1/[\s^2^(Fo^2^)+(0.0204P)^2^+0.0000P] where P=(Fo^2^+2Fc^2^)/3'
_refine_ls_weighting_scheme calc
_refine_ls_wR_factor_gt 0.0578
_refine_ls_wR_factor_ref 0.0653
_reflns_number_gt 3801
_reflns_number_total 5218
_reflns_threshold_expression I>2\s(I)
_cod_data_source_file yf3001.cif
_cod_data_source_block II
_cod_original_sg_symbol_H-M 'P 21/n'
_cod_database_code 2018121
_cod_database_fobs_code 2018121

loop_
_symmetry_equiv_pos_as_xyz
'x, y, z'
'-x+1/2, y+1/2, -z+1/2'
'-x, -y, -z'
'x-1/2, -y-1/2, z-1/2'

loop_
_atom_site_type_symbol
_atom_site_label
_atom_site_fract_x
_atom_site_fract_y
_atom_site_fract_z
_atom_site_U_iso_or_equiv
_atom_site_adp_type
_atom_site_calc_flag
_atom_site_refinement_flags
_atom_site_occupancy
_atom_site_symmetry_multiplicity
_atom_site_disorder_assembly
_atom_site_disorder_group
Am Am1 0.32846(2) 0.674070(12) 0.458603(12) 0.00981(5) Uani d . 1 1 . .
O O1 0.2598(4) 0.7756(3) 0.3931(3) 0.0206(9) Uani d . 1 1 . .
O O2 0.3939(4) 0.5731(3) 0.5251(3) 0.0176(8) Uani d . 1 1 . .
O O11 0.5585(4) 0.7484(3) 0.4467(3) 0.0230(9) Uani d . 1 1 . .
O O12 0.4502(4) 0.7899(3) 0.5730(3) 0.0185(8) Uani d . 1 1 . .
O O21 0.1770(4) 0.7172(3) 0.5872(3) 0.0174(8) Uani d . 1 1 . .
O O22 0.0937(4) 0.6078(3) 0.4841(2) 0.0143(8) Uani d . 1 1 . .
O O31 0.2392(4) 0.5609(3) 0.3325(3) 0.0161(8) Uani d . 1 1 . .
O O32 0.4620(4) 0.6001(3) 0.3305(2) 0.0143(8) Uani d . 1 1 . .
N N1 0.3197(5) 0.9135(3) 0.8850(3) 0.0194(10) Uani d . 1 1 . .
H H1A 0.3934 0.9392 0.9160 0.023 Uiso calc R 1 1 . .
H H1B 0.2368 0.9158 0.9092 0.023 Uiso calc R 1 1 . .
N N2 0.2207(5) 0.8355(3) 0.7548(3) 0.0197(10) Uani d . 1 1 . .
H H2A 0.2280 0.8090 0.6987 0.024 Uiso calc R 1 1 . .
H H2B 0.1384 0.8383 0.7798 0.024 Uiso calc R 1 1 . .
N N3 0.4572(5) 0.8667(3) 0.7637(3) 0.0146(9) Uani d . 1 1 . .
H H3A 0.4642 0.8402 0.7077 0.018 Uiso calc R 1 1 . .
H H3B 0.5323 0.8903 0.7946 0.018 Uiso calc R 1 1 . .
C C1 0.3338(6) 0.8711(4) 0.8015(4) 0.0141(11) Uani d . 1 1 . .
C C11 0.5533(6) 0.8004(4) 0.5205(4) 0.0177(12) Uani d . 1 1 . .
C C12 0.6643(7) 0.8757(4) 0.5448(4) 0.0227(12) Uani d . 1 1 . .
H H12A 0.6690 0.9017 0.6106 0.027 Uiso calc R 1 1 . .
C C13 0.8005(7) 0.8694(4) 0.4970(4) 0.0238(13) Uani d . 1 1 . .
H H13A 0.8871 0.8890 0.5336 0.029 Uiso calc R 1 1 . .
H H13B 0.8122 0.8132 0.4525 0.029 Uiso calc R 1 1 . .
C C14 0.7009(8) 0.9497(4) 0.4688(4) 0.0310(16) Uani d . 1 1 . .
H H14A 0.6501 0.9436 0.4068 0.037 Uiso calc R 1 1 . .
H H14B 0.7249 1.0194 0.4881 0.037 Uiso calc R 1 1 . .
C C21 0.0830(6) 0.6533(3) 0.5619(4) 0.0134(11) Uani d . 1 1 . .
C C22 -0.0328(6) 0.6278(4) 0.6216(4) 0.0143(11) Uani d . 1 1 . .
H H22A -0.0983 0.5738 0.5977 0.017 Uiso calc R 1 1 . .
C C23 -0.0963(7) 0.7101(4) 0.6809(4) 0.0195(12) Uani d . 1 1 . .
H H23A -0.0582 0.7791 0.6758 0.023 Uiso calc R 1 1 . .
H H23B -0.1982 0.7066 0.6906 0.023 Uiso calc R 1 1 . .
C C24 -0.0044(6) 0.6323(4) 0.7277(4) 0.0165(11) Uani d . 1 1 . .
H H24A -0.0495 0.5809 0.7663 0.020 Uiso calc R 1 1 . .
H H24B 0.0904 0.6533 0.7515 0.020 Uiso calc R 1 1 . .
C C31 0.3591(6) 0.5470(4) 0.2996(3) 0.0118(10) Uani d . 1 1 . .
C C32 0.3763(6) 0.4668(4) 0.2292(4) 0.0162(11) Uani d . 1 1 . .
H H32A 0.2881 0.4317 0.2066 0.019 Uiso calc R 1 1 . .
C C33 0.5054(8) 0.4020(4) 0.2384(4) 0.0301(16) Uani d . 1 1 . .
H H33A 0.5758 0.4179 0.2897 0.036 Uiso calc R 1 1 . .
H H33B 0.4949 0.3294 0.2240 0.036 Uiso calc R 1 1 . .
C C34 0.4895(6) 0.4740(4) 0.1592(4) 0.0195(12) Uani d . 1 1 . .
H H34A 0.4688 0.4462 0.0957 0.023 Uiso calc R 1 1 . .
H H34B 0.5498 0.5348 0.1613 0.023 Uiso calc R 1 1 . .

loop_
_atom_site_aniso_label
_atom_site_aniso_U_11
_atom_site_aniso_U_22
_atom_site_aniso_U_33
_atom_site_aniso_U_12
_atom_site_aniso_U_13
_atom_site_aniso_U_23
Am1 0.00979(9) 0.01152(7) 0.00818(9) -0.00111(9) 0.00105(6) -0.00023(8)
O1 0.024(2) 0.0205(19) 0.018(2) 0.0043(17) 0.0036(18) 0.0028(15)
O2 0.012(2) 0.0222(19) 0.019(2) 0.0038(16) 0.0001(16) 0.0049(15)
O11 0.015(2) 0.035(2) 0.020(2) -0.0095(18) 0.0054(18) -0.0116(17)
O12 0.017(2) 0.0243(19) 0.015(2) -0.0068(16) 0.0047(17) -0.0068(15)
O21 0.015(2) 0.0195(18) 0.019(2) -0.0053(16) 0.0059(17) -0.0058(15)
O22 0.011(2) 0.0193(18) 0.0131(19) -0.0003(15) 0.0030(16) -0.0037(14)
O31 0.011(2) 0.0218(18) 0.016(2) 0.0002(15) 0.0018(16) -0.0035(15)
O32 0.011(2) 0.0182(18) 0.0146(19) -0.0010(15) 0.0046(16) -0.0030(14)
N1 0.012(3) 0.031(3) 0.016(2) -0.002(2) 0.001(2) -0.0092(19)
N2 0.013(2) 0.031(3) 0.015(2) 0.000(2) -0.0005(19) -0.008(2)
N3 0.013(2) 0.019(2) 0.011(2) -0.0008(18) -0.0059(19) -0.0038(17)
C1 0.015(3) 0.012(2) 0.015(3) 0.002(2) 0.003(2) -0.0002(19)
C11 0.019(3) 0.021(3) 0.013(3) -0.005(2) 0.000(2) -0.003(2)
C12 0.021(3) 0.030(3) 0.018(3) -0.010(3) 0.003(2) -0.011(3)
C13 0.022(3) 0.033(3) 0.016(3) -0.016(3) 0.002(3) -0.004(2)
C14 0.038(4) 0.027(3) 0.027(4) -0.011(3) -0.001(3) 0.004(3)
C21 0.013(3) 0.016(3) 0.012(3) 0.0000(19) 0.004(2) 0.0010(18)
C22 0.014(3) 0.012(2) 0.017(3) -0.006(2) 0.005(2) -0.004(2)
C23 0.018(3) 0.023(3) 0.019(3) 0.000(2) 0.009(2) -0.004(2)
C24 0.018(3) 0.021(2) 0.010(3) -0.004(2) 0.005(2) -0.002(2)
C31 0.012(3) 0.014(2) 0.010(3) -0.0032(19) 0.005(2) -0.0015(18)
C32 0.018(3) 0.018(2) 0.013(3) -0.001(2) 0.004(2) -0.004(2)
C33 0.041(4) 0.024(3) 0.026(4) 0.015(3) 0.002(3) -0.005(2)
C34 0.018(3) 0.023(3) 0.017(3) 0.005(2) -0.001(2) -0.008(2)

loop_
_atom_type_symbol
_atom_type_description
_atom_type_scat_dispersion_real
_atom_type_scat_dispersion_imag
_atom_type_scat_source
C C 0.0033 0.0016 'International Tables Vol C Tables 4.2.6.8 and 6.1.1.4'
H H 0.0000 0.0000 'International Tables Vol C Tables 4.2.6.8 and 6.1.1.4'
O O 0.0106 0.0060 'International Tables Vol C Tables 4.2.6.8 and 6.1.1.4'
N N 0.0061 0.0033 'International Tables Vol C Tables 4.2.6.8 and 6.1.1.4'
Am Am -7.8986 4.5125 'International Tables Vol C Tables 4.2.6.8 and 6.1.1.4'

loop_
_geom_angle_atom_site_label_1
_geom_angle_atom_site_label_2
_geom_angle_atom_site_label_3
_geom_angle_site_symmetry_1
_geom_angle_site_symmetry_3
_geom_angle
_geom_angle_publ_flag
O1 Am1 O2 . . 178.85(18) y
O2 Am1 O11 . . 92.93(17) ?
O1 Am1 O11 . . 87.97(17) ?
O2 Am1 O22 . . 86.99(16) ?
O1 Am1 O22 . . 92.05(16) ?
O11 Am1 O22 . . 174.70(12) ?
O2 Am1 O21 . . 88.88(16) ?
O1 Am1 O21 . . 90.04(16) ?
O11 Am1 O21 . . 121.77(12) ?
O11 Am1 O12 . . 53.09(12) y
O21 Am1 O22 . . 52.93(12) y
O31 Am1 O32 . . 52.55(12) y
O11 Am1 O32 . . 66.94(12) y
O22 Am1 O31 . . 66.72(12) y
O21 Am1 O12 . . 68.81(13) y
O2 Am1 O31 . . 91.69(15) ?
O1 Am1 O31 . . 88.51(15) ?
O11 Am1 O31 . . 118.57(12) ?
O21 Am1 O31 . . 119.54(13) ?
O2 Am1 O32 . . 85.04(15) ?
O1 Am1 O32 . . 95.97(15) ?
O22 Am1 O32 . . 118.31(12) ?
O21 Am1 O32 . . 169.72(11) ?
O2 Am1 O12 . . 88.61(16) ?
O1 Am1 O12 . . 91.35(16) ?
O22 Am1 O12 . . 121.62(12) ?
O31 Am1 O12 . . 171.65(13) ?
O32 Am1 O12 . . 119.21(13) ?
C11 O11 Am1 . . 95.2(3) ?
C11 O12 Am1 . . 91.7(3) ?
C21 O21 Am1 . . 93.7(3) ?
C21 O22 Am1 . . 94.2(3) ?
C31 O31 Am1 . . 94.3(3) ?
C31 O32 Am1 . . 93.4(3) ?
C1 N1 H1A . . 120.0 ?
C1 N1 H1B . . 120.0 ?
H1A N1 H1B . . 120.0 ?
C1 N2 H2A . . 120.0 ?
C1 N2 H2B . . 120.0 ?
H2A N2 H2B . . 120.0 ?
C1 N3 H3A . . 120.0 ?
C1 N3 H3B . . 120.0 ?
H3A N3 H3B . . 120.0 ?
N3 C1 N2 . . 119.8(5) ?
N3 C1 N1 . . 121.2(5) ?
N2 C1 N1 . . 119.0(5) ?
O11 C11 O12 . . 119.7(5) ?
O11 C11 C12 . . 120.3(5) ?
O12 C11 C12 . . 119.9(5) ?
C11 C12 C13 . . 118.7(5) ?
C11 C12 C14 . . 117.2(5) ?
C13 C12 C14 . . 58.3(4) ?
C11 C12 H12A . . 116.6 ?
C13 C12 H12A . . 116.6 ?
C14 C12 H12A . . 116.6 ?
C14 C13 C12 . . 61.4(4) ?
C14 C13 H13A . . 117.6 ?
C12 C13 H13A . . 117.6 ?
C14 C13 H13B . . 117.6 ?
C12 C13 H13B . . 117.6 ?
H13A C13 H13B . . 114.7 ?
C13 C14 C12 . . 60.3(4) ?
C13 C14 H14A . . 117.7 ?
C12 C14 H14A . . 117.7 ?
C13 C14 H14B . . 117.7 ?
C12 C14 H14B . . 117.7 ?
H14A C14 H14B . . 114.9 ?
O22 C21 O21 . . 118.5(5) ?
O22 C21 C22 . . 119.5(5) ?
O21 C21 C22 . . 121.9(4) ?
C21 C22 C24 . . 117.8(5) ?
C21 C22 C23 . . 119.2(4) ?
C24 C22 C23 . . 58.5(3) ?
C21 C22 H22A . . 116.3 ?
C24 C22 H22A . . 116.3 ?
C23 C22 H22A . . 116.3 ?
C24 C23 C22 . . 60.7(4) ?
C24 C23 H23A . . 117.7 ?
C22 C23 H23A . . 117.7 ?
C24 C23 H23B . . 117.7 ?
C22 C23 H23B . . 117.7 ?
H23A C23 H23B . . 114.8 ?
C23 C24 C22 . . 60.8(3) ?
C23 C24 H24A . . 117.7 ?
C22 C24 H24A . . 117.7 ?
C23 C24 H24B . . 117.7 ?
C22 C24 H24B . . 117.7 ?
H24A C24 H24B . . 114.8 ?
O32 C31 O31 . . 119.0(4) ?
O32 C31 C32 . . 121.8(5) ?
O31 C31 C32 . . 119.2(5) ?
C31 C32 C33 . . 118.1(5) ?
C31 C32 C34 . . 120.7(5) ?
C33 C32 C34 . . 58.9(4) ?
C31 C32 H32A . . 115.7 ?
C33 C32 H32A . . 115.7 ?
C34 C32 H32A . . 115.7 ?
C34 C33 C32 . . 60.8(4) ?
C34 C33 H33A . . 117.7 ?
C32 C33 H33A . . 117.7 ?
C34 C33 H33B . . 117.7 ?
C32 C33 H33B . . 117.7 ?
H33A C33 H33B . . 114.8 ?
C33 C34 C32 . . 60.2(4) ?
C33 C34 H34A . . 117.7 ?
C32 C34 H34A . . 117.7 ?
C33 C34 H34B . . 117.7 ?
C32 C34 H34B . . 117.7 ?
H34A C34 H34B . . 114.9 ?

loop_
_geom_bond_atom_site_label_1
_geom_bond_atom_site_label_2
_geom_bond_site_symmetry_2
_geom_bond_distance
_geom_bond_publ_flag
Am1 O1 . 1.749(4) y
Am1 O2 . 1.740(4) y
Am1 O11 . 2.421(4) y
Am1 O12 . 2.488(4) y
Am1 O21 . 2.461(4) y
Am1 O22 . 2.451(4) y
Am1 O31 . 2.464(4) y
Am1 O32 . 2.483(3) y
O11 C11 . 1.263(6) ?
O12 C11 . 1.275(7) ?
O21 C21 . 1.274(6) ?
O22 C21 . 1.273(6) ?
O31 C31 . 1.272(6) ?
O32 C31 . 1.270(6) ?
N1 C1 . 1.331(6) ?
N1 H1A . 0.8800 ?
N1 H1B . 0.8800 ?
N2 C1 . 1.327(7) ?
N2 H2A . 0.8800 ?
N2 H2B . 0.8800 ?
N3 C1 . 1.321(7) ?
N3 H3A . 0.8800 ?
N3 H3B . 0.8800 ?
C11 C12 . 1.486(8) ?
C12 C13 . 1.500(9) ?
C12 C14 . 1.517(8) ?
C12 H12A . 1.0000 ?
C13 C14 . 1.471(9) ?
C13 H13A . 0.9900 ?
C13 H13B . 0.9900 ?
C14 H14A . 0.9900 ?
C14 H14B . 0.9900 ?
C21 C22 . 1.469(7) ?
C22 C24 . 1.526(7) ?
C22 C23 . 1.527(7) ?
C22 H22A . 1.0000 ?
C23 C24 . 1.491(8) ?
C23 H23A . 0.9900 ?
C23 H23B . 0.9900 ?
C24 H24A . 0.9900 ?
C24 H24B . 0.9900 ?
C31 C32 . 1.479(7) ?
C32 C33 . 1.503(8) ?
C32 C34 . 1.512(8) ?
C32 H32A . 1.0000 ?
C33 C34 . 1.483(8) ?
C33 H33A . 0.9900 ?
C33 H33B . 0.9900 ?
C34 H34A . 0.9900 ?
C34 H34B . 0.9900 ?

loop_
_geom_hbond_atom_site_label_D
_geom_hbond_atom_site_label_H
_geom_hbond_atom_site_label_A
_geom_hbond_site_symmetry_A
_geom_hbond_distance_DH
_geom_hbond_distance_HA
_geom_hbond_distance_DA
_geom_hbond_angle_DHA
_geom_hbond_publ_flag
N1 H1A O22 4_676 0.88 2.19 2.922(6) 140.2 y
N2 H2A O21 . 0.88 2.04 2.874(6) 156.9 y
N2 H2B O32 4_576 0.88 2.04 2.876(6) 158.8 y
N3 H3A O12 . 0.88 2.03 2.904(6) 170.8 y
N3 H3B O31 4_676 0.88 2.12 2.977(6) 163.8 y

loop_
_geom_torsion_atom_site_label_1
_geom_torsion_atom_site_label_2
_geom_torsion_atom_site_label_3
_geom_torsion_atom_site_label_4
_geom_torsion_site_symmetry_1
_geom_torsion_site_symmetry_2
_geom_torsion_site_symmetry_3
_geom_torsion_site_symmetry_4
_geom_torsion
_geom_torsion_publ_flag
O2 Am1 O11 C11 . . . . -89.4(4) ?
O1 Am1 O11 C11 . . . . 89.9(4) ?
O21 Am1 O11 C11 . . . . 1.1(4) ?
O31 Am1 O11 C11 . . . . 177.1(3) ?
O32 Am1 O11 C11 . . . . -172.7(4) ?
O12 Am1 O11 C11 . . . . -3.3(3) ?
O2 Am1 O12 C11 . . . . 98.0(3) ?
O1 Am1 O12 C11 . . . . -83.1(3) ?
O11 Am1 O12 C11 . . . . 3.3(3) ?
O22 Am1 O12 C11 . . . . -176.4(3) ?
O21 Am1 O12 C11 . . . . -172.7(3) ?
O32 Am1 O12 C11 . . . . 14.5(4) ?
O2 Am1 O21 C21 . . . . -82.5(3) ?
O1 Am1 O21 C21 . . . . 97.1(3) ?
O11 Am1 O21 C21 . . . . -175.3(3) ?
O22 Am1 O21 C21 . . . . 4.6(3) ?
O31 Am1 O21 C21 . . . . 8.8(3) ?
O32 Am1 O21 C21 . . . . -28.8(9) ?
O12 Am1 O21 C21 . . . . -171.5(3) ?
O2 Am1 O22 C21 . . . . 86.3(3) ?
O1 Am1 O22 C21 . . . . -93.1(3) ?
O21 Am1 O22 C21 . . . . -4.6(3) ?
O31 Am1 O22 C21 . . . . 179.4(3) ?
O32 Am1 O22 C21 . . . . 169.0(3) ?
O12 Am1 O22 C21 . . . . -0.2(3) ?
O2 Am1 O31 C31 . . . . -77.4(3) ?
O1 Am1 O31 C31 . . . . 103.7(3) ?
O11 Am1 O31 C31 . . . . 16.8(3) ?
O22 Am1 O31 C31 . . . . -163.4(3) ?
O21 Am1 O31 C31 . . . . -167.1(3) ?
O32 Am1 O31 C31 . . . . 5.0(3) ?
O2 Am1 O32 C31 . . . . 90.9(3) ?
O1 Am1 O32 C31 . . . . -88.5(3) ?
O11 Am1 O32 C31 . . . . -173.7(3) ?
O22 Am1 O32 C31 . . . . 7.1(3) ?
O21 Am1 O32 C31 . . . . 37.0(8) ?
O31 Am1 O32 C31 . . . . -5.0(3) ?
O12 Am1 O32 C31 . . . . 176.6(3) ?
Am1 O11 C11 O12 . . . . 6.0(6) ?
Am1 O11 C11 C12 . . . . -172.1(5) ?
Am1 O12 C11 O11 . . . . -5.8(5) ?
Am1 O12 C11 C12 . . . . 172.3(5) ?
O11 C11 C12 C13 . . . . -17.0(9) ?
O12 C11 C12 C13 . . . . 165.0(5) ?
O11 C11 C12 C14 . . . . 50.0(8) ?
O12 C11 C12 C14 . . . . -128.1(6) ?
C11 C12 C13 C14 . . . . 106.0(6) ?
C11 C12 C14 C13 . . . . -108.5(6) ?
Am1 O22 C21 O21 . . . . 8.0(5) ?
Am1 O22 C21 C22 . . . . -169.3(4) ?
Am1 O21 C21 O22 . . . . -8.0(5) ?
Am1 O21 C21 C22 . . . . 169.3(4) ?
O22 C21 C22 C24 . . . . 145.8(5) ?
O21 C21 C22 C24 . . . . -31.4(7) ?
O22 C21 C22 C23 . . . . -146.7(5) ?
O21 C21 C22 C23 . . . . 36.0(8) ?
C21 C22 C23 C24 . . . . -106.4(6) ?
C21 C22 C24 C23 . . . . 108.9(5) ?
Am1 O32 C31 O31 . . . . 8.8(5) ?
Am1 O32 C31 C32 . . . . -168.6(4) ?
Am1 O31 C31 O32 . . . . -8.9(5) ?
Am1 O31 C31 C32 . . . . 168.6(4) ?
O32 C31 C32 C33 . . . . 39.8(7) ?
O31 C31 C32 C33 . . . . -137.7(5) ?
O32 C31 C32 C34 . . . . -28.9(8) ?
O31 C31 C32 C34 . . . . 153.6(5) ?
C31 C32 C33 C34 . . . . -110.7(5) ?
C31 C32 C34 C33 . . . . 106.4(6) ?
